data_4326745
loop_
_publ_author_name
'Rosario M. P. Colodrero'
'Aurelio Cabeza'
'Pascual Olivera-Pastor'
'Duane Choquesillo-Lazarte'
'Juan M. Garcia-Ruiz'
'Adele Turner'
'Gheorghe Ilia'
'Bianca Maranescu'
'Konstantinos E. Papathanasiou'
'Gary B. Hix'
'Konstantinos D. Demadis'
'Miguel A. G. Aranda'

_publ_section_title
;
 Divalent Metal Vinylphosphonate Layered Materials: Compositional
 Variability, Structural Peculiarities, Dehydration Behavior, and
 Photoluminescent Properties
;
_journal_name_full 'Inorganic Chemistry'
_journal_page_first 11202
_journal_page_last 11211
_journal_paper_doi 10.1021/ic201760w
_journal_volume 50
_journal_year 2011
_chemical_formula_sum 'C2 H3 Fe O4 P'
_chemical_formula_weight 177.86
_chemical_name_systematic
;

 ?

;
_space_group_IT_number 31
_symmetry_cell_setting orthorhombic
_symmetry_space_group_name_Hall 'P 2ac -2'
_symmetry_space_group_name_H-M 'P m n 21'
_atom_sites_solution_hydrogens geom
_atom_sites_solution_primary direct
_atom_sites_solution_secondary difmap
_audit_creation_method SHELXL-97
_cell_angle_alpha 90.00
_cell_angle_beta 90.00
_cell_angle_gamma 90.00
_cell_formula_units_Z 2
_cell_length_a 5.7012(9)
_cell_length_b 9.778(2)
_cell_length_c 4.8049(9)
_cell_measurement_temperature 293(2)
_cell_volume 267.86(9)
_computing_structure_refinement 'SHELXL-97 (Sheldrick, 2008)'
_diffrn_ambient_temperature 293(2)
_diffrn_measured_fraction_theta_full 0.989
_diffrn_measured_fraction_theta_max 0.989
_diffrn_radiation_monochromator graphite
_diffrn_radiation_source 'fine-focus sealed tube'
_diffrn_radiation_type MoK\a
_diffrn_radiation_wavelength 0.71073
_diffrn_reflns_av_R_equivalents 0.1021
_diffrn_reflns_av_sigmaI/netI 0.0828
_diffrn_reflns_limit_h_max 7
_diffrn_reflns_limit_h_min -7
_diffrn_reflns_limit_k_max 12
_diffrn_reflns_limit_k_min -12
_diffrn_reflns_limit_l_max 6
_diffrn_reflns_limit_l_min -6
_diffrn_reflns_number 3399
_diffrn_reflns_theta_full 27.38
_diffrn_reflns_theta_max 27.38
_diffrn_reflns_theta_min 4.14
_exptl_absorpt_coefficient_mu 3.028
_exptl_crystal_density_diffrn 2.205
_exptl_crystal_F_000 176
_refine_diff_density_max 1.019
_refine_diff_density_min -0.827
_refine_diff_density_rms 0.198
_refine_ls_abs_structure_details 'Flack H D (1983), Acta Cryst. A39, 876-881'
_refine_ls_abs_structure_Flack 0.04(8)
_refine_ls_extinction_coef 0.045(18)
_refine_ls_extinction_expression Fc^*^=kFc[1+0.001xFc^2^\l^3^/sin(2\q)]^-1/4^
_refine_ls_extinction_method SHELXL
_refine_ls_goodness_of_fit_ref 1.071
_refine_ls_hydrogen_treatment mixed
_refine_ls_matrix_type full
_refine_ls_number_parameters 47
_refine_ls_number_reflns 662
_refine_ls_number_restraints 2
_refine_ls_restrained_S_all 1.085
_refine_ls_R_factor_all 0.0795
_refine_ls_R_factor_gt 0.0593
_refine_ls_shift/su_max 0.041
_refine_ls_shift/su_mean 0.005
_refine_ls_structure_factor_coef Fsqd
_refine_ls_weighting_details 'calc w=1/[\s^2^(Fo^2^)+(0.0632P)^2^+1.6756P] where P=(Fo^2^+2Fc^2^)/3'
_refine_ls_weighting_scheme calc
_refine_ls_wR_factor_gt 0.1286
_refine_ls_wR_factor_ref 0.1409
_reflns_number_gt 547
_reflns_number_total 662
_reflns_threshold_expression >2\s(I)
_cod_data_source_file ic201760w_si_002_7.cif
_cod_data_source_block new2
_cod_database_code 4326745

loop_
_symmetry_equiv_pos_as_xyz
'x, y, z'
'-x+1/2, -y, z+1/2'
'-x, y, z'
'x+1/2, -y, z+1/2'

loop_
_atom_site_label
_atom_site_type_symbol
_atom_site_fract_x
_atom_site_fract_y
_atom_site_fract_z
_atom_site_U_iso_or_equiv
_atom_site_adp_type
_atom_site_occupancy
_atom_site_symmetry_multiplicity
_atom_site_calc_flag
_atom_site_refinement_flags
O5 O 1.2148(10) 1.1063(6) 0.6379(11) 0.0197(14) Uani 1 1 d .
C1 C 1.0000 1.448(2) 0.404(7) 0.171(18) Uani 1 2 d SD
H1A H 1.0000 1.4316 0.2137 0.205 Uiso 1 2 calc SR
H1B H 1.0000 1.5374 0.4706 0.205 Uiso 1 2 calc SR
Fe1 Fe 1.0000 0.97634(16) 0.9322(3) 0.0156(6) Uani 1 2 d S
P2 P 1.0000 1.1717(3) 0.4946(6) 0.0159(8) Uani 1 2 d S
O1 O 1.0000 0.8100(9) 0.6250(18) 0.0176(19) Uani 1 2 d S
C2 C 1.0000 1.3472(12) 0.576(3) 0.023(3) Uani 1 2 d SD
H2 H 1.0000 1.3694 0.7646 0.027 Uiso 1 2 calc SR
O3 O 1.0000 1.1542(8) 1.1830(18) 0.0174(18) Uani 1 2 d S

loop_
_atom_site_aniso_label
_atom_site_aniso_U_11
_atom_site_aniso_U_22
_atom_site_aniso_U_33
_atom_site_aniso_U_23
_atom_site_aniso_U_13
_atom_site_aniso_U_12
O5 0.018(3) 0.025(4) 0.016(3) -0.001(2) 0.003(2) 0.005(3)
C1 0.35(6) 0.059(16) 0.11(3) 0.01(2) 0.000 0.000
Fe1 0.0096(7) 0.0220(9) 0.0153(8) 0.0015(9) 0.000 0.000
P2 0.0103(13) 0.0191(16) 0.0183(19) 0.0013(12) 0.000 0.000
O1 0.013(4) 0.029(5) 0.011(4) -0.002(3) 0.000 0.000
C2 0.020(6) 0.016(6) 0.033(8) -0.002(5) 0.000 0.000
O3 0.013(4) 0.018(4) 0.021(5) -0.003(4) 0.000 0.000

loop_
_atom_type_symbol
_atom_type_description
_atom_type_scat_dispersion_real
_atom_type_scat_dispersion_imag
_atom_type_scat_source
C C 0.0033 0.0016 'International Tables Vol C Tables 4.2.6.8 and 6.1.1.4'
H H 0.0000 0.0000 'International Tables Vol C Tables 4.2.6.8 and 6.1.1.4'
Fe Fe 0.3463 0.8444 'International Tables Vol C Tables 4.2.6.8 and 6.1.1.4'
O O 0.0106 0.0060 'International Tables Vol C Tables 4.2.6.8 and 6.1.1.4'
P P 0.1023 0.0942 'International Tables Vol C Tables 4.2.6.8 and 6.1.1.4'

loop_
_geom_angle_atom_site_label_1
_geom_angle_atom_site_label_2
_geom_angle_atom_site_label_3
_geom_angle
_geom_angle_site_symmetry_1
_geom_angle_site_symmetry_3
P2 O5 Fe1 124.9(3) . 2_774
P2 O5 Fe1 94.7(3) . .
Fe1 O5 Fe1 120.4(3) 2_774 .
O5 Fe1 O5 103.7(3) 2_775 4_475
O5 Fe1 O3 92.8(2) 2_775 .
O5 Fe1 O3 92.8(2) 4_475 .
O5 Fe1 O1 91.8(2) 2_775 .
O5 Fe1 O1 91.8(2) 4_475 .
O3 Fe1 O1 172.5(4) . .
O5 Fe1 O5 95.31(14) 2_775 .
O5 Fe1 O5 160.8(3) 4_475 .
O3 Fe1 O5 83.9(2) . .
O1 Fe1 O5 89.7(3) . .
O5 Fe1 O5 160.8(3) 2_775 3_755
O5 Fe1 O5 95.31(14) 4_475 3_755
O3 Fe1 O5 83.9(2) . 3_755
O1 Fe1 O5 89.7(3) . 3_755
O5 Fe1 O5 65.6(3) . 3_755
O3 P2 O5 113.3(3) 1_554 3_755
O3 P2 O5 113.3(3) 1_554 .
O5 P2 O5 105.0(5) 3_755 .
O3 P2 C2 109.5(5) 1_554 .
O5 P2 C2 107.7(4) 3_755 .
O5 P2 C2 107.7(4) . .
C1 C2 P2 127.1(17) . .
P2 O3 Fe1 131.3(5) 1_556 .

loop_
_geom_bond_atom_site_label_1
_geom_bond_atom_site_label_2
_geom_bond_distance
_geom_bond_site_symmetry_2
O5 P2 1.544(6) .
O5 Fe1 2.067(6) 2_774
O5 Fe1 2.261(6) .
C1 C2 1.288(18) .
Fe1 O5 2.067(6) 2_775
Fe1 O5 2.067(6) 4_475
Fe1 O3 2.116(8) .
Fe1 O1 2.196(9) .
Fe1 O5 2.261(6) 3_755
P2 O3 1.507(9) 1_554
P2 O5 1.544(6) 3_755
P2 C2 1.760(12) .
O3 P2 1.507(9) 1_556
